data_2011330
loop_
_publ_author_name
'Taillefumier, Claude'
'Charron, Christophe'
'Chapleur, Yves'
'Aubry, Andre'

_publ_section_title
1,6-Anhydro-2,3-di-<i>O</i>-benzyl-5<i>C</i>-[(<i>R</i>)-ethoxycarbonyl(hydroxy)methyl]-\b-<small>L</small>-altrofuranose
_journal_issue 9
_journal_name_full 'Acta Crystallographica Section C'
_journal_page_first 1168
_journal_page_last 1169
_journal_paper_doi 10.1107/S0108270100008702
_journal_volume 56
_journal_year 2000
_chemical_formula_sum 'C24 H28 O8'
_chemical_formula_weight 444.46
_chemical_name_common 1,6-Anhydro-2,3-di-O-Benzyl-5C-(Carbethoxy-1(R)-hydroxymethyl)-L-altrofuranose
_chemical_name_systematic
;
1,6-Anhydro-2,3-di-O-benzyl-5C-[(R)-ethoxycarbonyl(hydroxy)methyl]-L-
altrofuranose
;
_space_group_IT_number 19
_symmetry_cell_setting orthorhombic
_symmetry_space_group_name_Hall 'P 2ac 2ab'
_symmetry_space_group_name_H-M 'P 21 21 21'
_audit_creation_method SHELXL-97
_cell_angle_alpha 90.00
_cell_angle_beta 90.00
_cell_angle_gamma 90.00
_cell_formula_units_Z 4
_cell_length_a 5.6740(14)
_cell_length_b 11.699(6)
_cell_length_c 33.5340(15)
_cell_measurement_reflns_used 25
_cell_measurement_temperature 293(2)
_cell_measurement_theta_max 32.9
_cell_measurement_theta_min 9.5
_cell_volume 2226.0(13)
_computing_cell_refinement 'CAD-4 Software'
_computing_data_collection 'CAD-4 Software (Enraf-Nonius, 1989)'
_computing_data_reduction 'MAXUS (Mackay et al., 1999)'
_computing_molecular_graphics MAXUS
_computing_structure_refinement 'SHELXL97 (Sheldrick, 1997)'
_computing_structure_solution 'SIR92 (Altomare et al., 1994)'
_diffrn_ambient_temperature 293(2)
_diffrn_measured_fraction_theta_full .991
_diffrn_measured_fraction_theta_max .991
_diffrn_measurement_device_type 'Enraf-Nonius MACH3'
_diffrn_measurement_method '\w/2\q scans'
_diffrn_radiation_monochromator graphite
_diffrn_radiation_source 'Nonius FR591 rotating Cu anode'
_diffrn_radiation_type CuK\a
_diffrn_radiation_wavelength 1.54180
_diffrn_reflns_av_R_equivalents .000
_diffrn_reflns_av_sigmaI/netI .010
_diffrn_reflns_limit_h_max 6
_diffrn_reflns_limit_h_min 0
_diffrn_reflns_limit_k_max 14
_diffrn_reflns_limit_k_min 0
_diffrn_reflns_limit_l_max 40
_diffrn_reflns_limit_l_min 0
_diffrn_reflns_number 2447
_diffrn_reflns_theta_full 69.97
_diffrn_reflns_theta_max 69.97
_diffrn_reflns_theta_min 2.64
_diffrn_standards_decay_% .18
_diffrn_standards_interval_time 60
_diffrn_standards_number 3
_exptl_absorpt_coefficient_mu .828
_exptl_absorpt_correction_type none
_exptl_crystal_colour colourless
_exptl_crystal_density_diffrn 1.326
_exptl_crystal_density_meas ?
_exptl_crystal_density_method 'not measured'
_exptl_crystal_description prismatic
_exptl_crystal_F_000 944
_exptl_crystal_size_max .40
_exptl_crystal_size_mid .25
_exptl_crystal_size_min .25
_refine_diff_density_max .22
_refine_diff_density_min -.21
_refine_ls_extinction_method none
_refine_ls_goodness_of_fit_ref 1.047
_refine_ls_hydrogen_treatment constr
_refine_ls_matrix_type full
_refine_ls_number_parameters 289
_refine_ls_number_reflns 2447
_refine_ls_number_restraints 0
_refine_ls_restrained_S_all 1.047
_refine_ls_R_factor_all .064
_refine_ls_R_factor_gt .051
_refine_ls_shift/su_max <0.001
_refine_ls_shift/su_mean .000
_refine_ls_structure_factor_coef Fsqd
_refine_ls_weighting_details 'calc w = 1/[\s^2^(Fo^2^)+(0.0816P)^2^+0.5716P] where P = (Fo^2^+2Fc^2^)/3'
_refine_ls_weighting_scheme calc
_refine_ls_wR_factor_ref .148
_reflns_number_gt 1942
_reflns_number_total 2447
_reflns_threshold_expression I>2\s(I)
_cod_data_source_file gs1095.cif
_cod_data_source_block I
_cod_depositor_comments
;
The following automatic conversions were performed:

'_exptl_crystal_density_meas' value 'not measured' was changed to '?'
- the value is perceived as not measured.

Automatic conversion script
Id: cif_fix_values 3008 2015-01-20 13:52:24Z robertas 
;
_cod_database_code 2011330
_cod_database_fobs_code 2011330

loop_
_symmetry_equiv_pos_as_xyz
'x, y, z'
'-x+1/2, -y, z+1/2'
'x+1/2, -y+1/2, -z'
'-x, y+1/2, -z+1/2'

loop_
_atom_site_label
_atom_site_fract_x
_atom_site_fract_y
_atom_site_fract_z
_atom_site_U_iso_or_equiv
_atom_site_adp_type
_atom_site_calc_flag
_atom_site_refinement_flags
_atom_site_occupancy
_atom_site_disorder_assembly
_atom_site_disorder_group
_atom_site_type_symbol
O1 .7901(6) .6073(3) .14208(8) .0920(9) Uani d . 1 . . O
C1 .8302(7) .7212(5) .15612(12) .0890(14) Uani d . 1 . . C
H11 .9408 .7199 .1785 .116 Uiso calc R 1 . . H
C2 .6094(6) .7855(3) .16776(10) .0680(9) Uani d . 1 . . C
H21 .6528 .8490 .1854 .088 Uiso calc R 1 . . H
C3 .5215(6) .8341(3) .12800(10) .0622(8) Uani d . 1 . . C
H31 .3762 .7952 .1198 .081 Uiso calc R 1 . . H
C4 .7208(6) .8046(4) .09952(11) .0729(10) Uani d . 1 . . C
H41 .7475 .8666 .0804 .095 Uiso calc R 1 . . H
O4 .9225(5) .7889(3) .12487(9) .1065(12) Uani d . 1 . . O
C5 .6807(6) .6893(4) .07783(10) .0683(10) Uani d . 1 . . C
C6 .6254(8) .6006(3) .10985(10) .0758(10) Uani d . 1 . . C
H61 .4672 .6132 .1199 .099 Uiso calc R 1 . . H
H62 .6310 .5248 .0982 .099 Uiso calc R 1 . . H
O5 .8922(5) .6571(4) .05771(8) .1104(13) Uani d . 1 . . O
H5 .8851 .6775 .0343 .144 Uiso calc . 1 . . H
C7 .4882(6) .7014(3) .04625(11) .0644(8) Uani d . 1 . . C
H71 .3352 .7142 .0590 .084 Uiso calc R 1 . . H
O7 .5486(5) .7962(2) .02231(8) .0848(9) Uani d . 1 . . O
H7 .4282 .8295 .0153 .110 Uiso calc . 1 . . H
C8 .4785(6) .5947(3) .02018(11) .0686(9) Uani d . 1 . . C
O8 .5528(6) .5882(3) -.01323(9) .0946(9) Uani d . 1 . . O
O9 .3750(5) .5093(2) .03964(8) .0810(8) Uani d . 1 . . O
C9 .3541(12) .4011(4) .01875(15) .1029(16) Uani d . 1 . . C
H91 .4843 .3922 .0003 .134 Uiso calc R 1 . . H
H92 .3596 .3385 .0377 .134 Uiso calc R 1 . . H
C10 .1332(16) .3987(5) -.0027(2) .137(2) Uani d . 1 . . C
H10 .1182 .3271 -.0165 .178 Uiso calc R 1 . . H
H10B .1297 .4601 -.0217 .178 Uiso calc R 1 . . H
H10C .0051 .4072 .0157 .178 Uiso calc R 1 . . H
O3 .4794(6) .9548(2) .13268(8) .0820(8) Uani d . 1 . . O
C11 .3235(8) .9966(3) .10342(11) .0782(11) Uani d . 1 . . C
H11B .1773 .9538 .1043 .102 Uiso calc R 1 . . H
H11C .3927 .9870 .0772 .102 Uiso calc R 1 . . H
C12 .2748(7) 1.1203(3) .11076(10) .0654(9) Uani d . 1 . . C
C13 .4263(9) 1.1911(3) .13033(12) .0808(11) Uani d . 1 . . C
H13 .5691 1.1622 .1395 .105 Uiso calc R 1 . . H
C14 .3731(11) 1.3047(4) .13690(15) .0984(15) Uani d . 1 . . C
H14 .4814 1.3510 .1500 .128 Uiso calc R 1 . . H
C15 .1682(11) 1.3490(4) .12474(15) .0977(15) Uani d . 1 . . C
H15 .1309 1.4249 .1302 .127 Uiso calc R 1 . . H
C16 .0142(10) 1.2812(4) .10417(16) .1049(15) Uani d . 1 . . C
H16 -.1263 1.3118 .0947 .136 Uiso calc R 1 . . H
C17 .0661(9) 1.1671(4) .09742(15) .0925(13) Uani d . 1 . . C
H17 -.0410 1.1216 .0837 .120 Uiso calc R 1 . . H
O2 .4317(4) .7205(2) .18621(6) .0656(6) Uani d . 1 . . O
C18 .4966(9) .6844(4) .22553(11) .0931(13) Uani d . 1 . . C
H18 .5188 .7504 .2426 .121 Uiso calc R 1 . . H
H18B .6433 .6419 .2246 .121 Uiso calc R 1 . . H
C19 .3039(7) .6103(3) .24169(9) .0672(9) Uani d . 1 . . C
C20 .2348(13) .5154(4) .22282(15) .1144(18) Uani d . 1 . . C
H20 .3085 .4956 .1990 .149 Uiso calc R 1 . . H
C21 .0636(19) .4479(6) .2369(2) .159(3) Uani d . 1 . . C
H21B .0202 .3831 .2226 .207 Uiso calc R 1 . . H
C22 -.0458(13) .4717(7) .2710(2) .136(3) Uani d . 1 . . C
H22 -.1614 .4228 .2808 .177 Uiso calc R 1 . . H
C23 .0108(14) .5649(8) .29078(16) .140(3) Uani d . 1 . . C
H23 -.0673 .5829 .3143 .181 Uiso calc R 1 . . H
C24 .1905(12) .6378(5) .27625(12) .1084(17) Uani d . 1 . . C
H24 .2309 .7037 .2901 .141 Uiso calc R 1 . . H

loop_
_atom_site_aniso_label
_atom_site_aniso_U_11
_atom_site_aniso_U_22
_atom_site_aniso_U_33
_atom_site_aniso_U_12
_atom_site_aniso_U_13
_atom_site_aniso_U_23
O1 .0818(19) .118(2) .0761(15) .0400(19) .0012(15) .0385(16)
C1 .055(2) .137(4) .075(2) -.011(3) -.0155(18) .045(3)
C2 .0616(19) .077(2) .0649(17) -.0138(19) -.0178(16) .0123(17)
C3 .0604(19) .0586(17) .0676(18) -.0135(17) -.0193(16) .0143(15)
C4 .0461(17) .099(3) .0737(19) -.0198(19) -.0174(16) .035(2)
O4 .0492(13) .182(3) .0878(17) -.0314(19) -.0206(13) .063(2)
C5 .0404(15) .099(3) .0660(18) .0145(18) .0056(14) .0297(19)
C6 .083(3) .075(2) .0689(19) .025(2) .008(2) .0194(17)
O5 .0619(15) .200(4) .0690(15) .047(2) .0153(13) .042(2)
C7 .0513(17) .0682(18) .074(2) .0036(17) -.0021(16) .0171(16)
O7 .0921(19) .0736(14) .0887(16) -.0150(15) -.0386(16) .0318(13)
C8 .0559(19) .0687(19) .081(2) .0126(17) .0129(18) .0184(17)
O8 .106(2) .0917(18) .0866(17) .0068(19) .0311(18) .0105(15)
O9 .0897(19) .0704(14) .0827(15) -.0150(15) .0141(15) .0085(13)
C9 .138(5) .064(2) .106(3) .000(3) .014(4) .004(2)
C10 .171(6) .092(3) .147(5) -.020(4) -.030(5) -.015(3)
O3 .102(2) .0600(12) .0844(15) -.0180(15) -.0386(16) .0104(11)
C11 .098(3) .0642(19) .073(2) -.010(2) -.027(2) .0056(16)
C12 .075(2) .0596(18) .0618(17) -.0117(19) .0039(18) .0049(15)
C13 .086(3) .069(2) .088(2) -.001(2) -.005(2) -.0082(19)
C14 .117(4) .070(2) .108(3) -.001(3) -.007(3) -.025(2)
C15 .113(4) .072(2) .108(3) .008(3) .019(3) -.005(2)
C16 .100(4) .082(3) .133(4) .009(3) -.004(3) .023(3)
C17 .091(3) .078(2) .109(3) -.014(3) -.017(3) .015(2)
O2 .0633(13) .0786(14) .0550(11) -.0068(13) -.0066(10) .0148(10)
C18 .101(3) .115(3) .0631(19) -.026(3) -.019(2) .026(2)
C19 .076(2) .076(2) .0487(15) .010(2) -.0028(16) .0111(15)
C20 .153(5) .094(3) .095(3) -.027(4) .026(4) -.021(3)
C21 .208(9) .128(5) .143(5) -.068(6) -.001(6) .023(4)
C22 .101(4) .178(7) .130(5) -.024(5) -.013(4) .097(5)
C23 .135(6) .208(7) .076(3) .046(6) .044(4) .037(4)
C24 .156(5) .108(3) .061(2) .018(4) .013(3) .000(2)

loop_
_atom_type_symbol
_atom_type_description
_atom_type_scat_dispersion_real
_atom_type_scat_dispersion_imag
_atom_type_scat_source
C C .0181 .0091 'International Tables Vol C Tables 4.2.6.8 and 6.1.1.4'
O O .0492 .0322 'International Tables Vol C Tables 4.2.6.8 and 6.1.1.4'
H H .0000 .0000 'International Tables Vol C Tables 4.2.6.8 and 6.1.1.4'

loop_
_geom_angle_atom_site_label_1
_geom_angle_atom_site_label_2
_geom_angle_atom_site_label_3
_geom_angle
C1 O1 C6 113.8(3)
O4 C1 O1 109.7(4)
O4 C1 C2 102.7(4)
O1 C1 C2 114.6(3)
O2 C2 C1 116.0(3)
O2 C2 C3 110.5(3)
C1 C2 C3 103.3(3)
O3 C3 C4 114.4(3)
O3 C3 C2 108.8(3)
C4 C3 C2 102.7(3)
O4 C4 C3 104.5(3)
O4 C4 C5 106.4(3)
C3 C4 C5 112.5(3)
C1 O4 C4 102.4(3)
O5 C5 C6 109.0(3)
O5 C5 C7 107.3(3)
C6 C5 C7 113.8(3)
O5 C5 C4 109.2(3)
C6 C5 C4 107.0(3)
C7 C5 C4 110.5(3)
O1 C6 C5 111.1(3)
O7 C7 C8 109.0(3)
O7 C7 C5 107.1(3)
C8 C7 C5 110.3(3)
O8 C8 O9 124.5(4)
O8 C8 C7 125.1(3)
O9 C8 C7 110.5(3)
C8 O9 C9 117.0(3)
C10 C9 O9 109.2(5)
C11 O3 C3 111.7(3)
O3 C11 C12 109.8(3)
C13 C12 C17 117.1(4)
C13 C12 C11 123.5(4)
C17 C12 C11 119.4(4)
C12 C13 C14 121.6(5)
C15 C14 C13 121.0(5)
C14 C15 C16 119.0(5)
C15 C16 C17 120.4(5)
C12 C17 C16 120.8(5)
C2 O2 C18 112.4(3)
O2 C18 C19 108.4(3)
C20 C19 C24 117.4(5)
C20 C19 C18 121.6(4)
C24 C19 C18 121.0(4)
C19 C20 C21 122.4(6)
C22 C21 C20 121.2(7)
C23 C22 C21 119.5(6)
C22 C23 C24 120.1(5)
C19 C24 C23 119.3(5)

loop_
_geom_bond_atom_site_label_1
_geom_bond_atom_site_label_2
_geom_bond_site_symmetry_2
_geom_bond_distance
_geom_bond_publ_flag
O1 C1 . 1.431(6) ?
O1 C6 . 1.431(5) ?
C1 O4 . 1.414(5) ?
C1 C2 . 1.512(6) ?
C2 O2 . 1.406(4) ?
C2 C3 . 1.533(4) ?
C3 O3 . 1.441(4) ?
C3 C4 . 1.520(6) ?
C4 O4 . 1.438(4) ?
C4 C5 . 1.549(6) ?
C5 O5 . 1.427(4) ?
C5 C6 . 1.526(5) ?
C5 C7 . 1.528(5) ?
C7 O7 . 1.411(4) ?
C7 C8 . 1.525(5) ?
C8 O8 . 1.199(4) ?
C8 O9 . 1.330(4) ?
O9 C9 . 1.452(5) ?
C9 C10 . 1.446(10) ?
O3 C11 . 1.409(4) ?
C11 C12 . 1.493(5) ?
C12 C13 . 1.363(5) ?
C12 C17 . 1.379(6) ?
C13 C14 . 1.380(6) ?
C14 C15 . 1.337(8) ?
C15 C16 . 1.367(7) ?
C16 C17 . 1.385(7) ?
O2 C18 . 1.433(4) ?
C18 C19 . 1.497(6) ?
C19 C20 . 1.337(6) ?
C19 C24 . 1.364(6) ?
C20 C21 . 1.338(10) ?
C21 C22 . 1.332(10) ?
C22 C23 . 1.315(9) ?
C23 C24 . 1.416(10) ?

loop_
_geom_hbond_atom_site_label_D
_geom_hbond_atom_site_label_H
_geom_hbond_atom_site_label_A
_geom_hbond_site_symmetry_A
_geom_hbond_distance_DH
_geom_hbond_distance_HA
_geom_hbond_distance_DA
_geom_hbond_angle_DHA
O5 H5 O7 3_565 .82 2.14 2.879(3) 150.5
O7 H7 O8 3_465 .82 2.34 3.136(5) 164.2

loop_
_geom_torsion_atom_site_label_1
_geom_torsion_atom_site_label_2
_geom_torsion_atom_site_label_3
_geom_torsion_atom_site_label_4
_geom_torsion
C6 O1 C1 O4 -60.6(4)
C6 O1 C1 C2 54.2(4)
O4 C1 C2 O2 155.5(3)
O1 C1 C2 O2 36.7(4)
O4 C1 C2 C3 34.6(4)
O1 C1 C2 C3 -84.3(3)
O2 C2 C3 O3 106.4(3)
C1 C2 C3 O3 -128.9(3)
O2 C2 C3 C4 -131.9(3)
C1 C2 C3 C4 -7.3(4)
O3 C3 C4 O4 95.8(3)
C2 C3 C4 O4 -21.9(4)
O3 C3 C4 C5 -149.1(3)
C2 C3 C4 C5 93.1(3)
O1 C1 O4 C4 72.7(4)
C2 C1 O4 C4 -49.6(4)
C3 C4 O4 C1 45.0(4)
C5 C4 O4 C1 -74.2(4)
O4 C4 C5 O5 -55.2(3)
C3 C4 C5 O5 -169.1(3)
O4 C4 C5 C6 62.6(3)
C3 C4 C5 C6 -51.2(3)
O4 C4 C5 C7 -173.0(2)
C3 C4 C5 C7 73.1(3)
C1 O1 C6 C5 47.3(4)
O5 C5 C6 O1 70.5(4)
C7 C5 C6 O1 -169.8(3)
C4 C5 C6 O1 -47.5(4)
O5 C5 C7 O7 -67.3(4)
C6 C5 C7 O7 172.0(3)
C4 C5 C7 O7 51.7(4)
O5 C5 C7 C8 51.2(4)
C6 C5 C7 C8 -69.5(4)
C4 C5 C7 C8 170.2(3)
O7 C7 C8 O8 12.9(5)
C5 C7 C8 O8 -104.4(4)
O7 C7 C8 O9 -166.9(3)
C5 C7 C8 O9 75.8(4)
O8 C8 O9 C9 .6(6)
C7 C8 O9 C9 -179.5(4)
C8 O9 C9 C10 -90.2(6)
C4 C3 O3 C11 87.0(4)
C2 C3 O3 C11 -158.8(3)
C3 O3 C11 C12 176.9(3)
O3 C11 C12 C13 25.8(5)
O3 C11 C12 C17 -154.0(4)
C17 C12 C13 C14 .6(6)
C11 C12 C13 C14 -179.2(4)
C12 C13 C14 C15 1.0(8)
C13 C14 C15 C16 -2.5(8)
C14 C15 C16 C17 2.5(8)
C13 C12 C17 C16 -.6(7)
C11 C12 C17 C16 179.2(4)
C15 C16 C17 C12 -.9(8)
C1 C2 O2 C18 69.7(4)
C3 C2 O2 C18 -173.3(3)
C2 O2 C18 C19 -176.6(3)
O2 C18 C19 C20 57.7(6)
O2 C18 C19 C24 -121.8(4)
C24 C19 C20 C21 -.8(9)
C18 C19 C20 C21 179.7(6)
C19 C20 C21 C22 -.7(12)
C20 C21 C22 C23 1.8(12)
C21 C22 C23 C24 -1.4(11)
C20 C19 C24 C23 1.1(8)
C18 C19 C24 C23 -179.3(5)
C22 C23 C24 C19 -.1(9)

loop_
_cod_related_entry_id
_cod_related_entry_database
_cod_related_entry_code
1 ChemSpider 21182374
